data_7016323
loop_
_publ_author_name
'Dost\'al, Libor'
'Jambor, Roman'
'R\%u\<zi\<cka, Ale\<s'
'Jir\'asko, Robert'
'Hole\<cek, Jaroslav'
'De Proft, Frank'

_publ_section_title
;
 OCO and NCO chelated derivatives of heavier group 15 elements. Study
 on possibility of cyclization reaction via intramolecular ether bond
 cleavage.
;
_journal_issue 35
_journal_name_full 'Dalton transactions (Cambridge, England : 2003)'
_journal_page_first 8922
_journal_page_last 8934
_journal_paper_doi 10.1039/c1dt10234f
_journal_volume 40
_journal_year 2011
_chemical_formula_moiety '2(C20 H26 As Cl O4)'
_chemical_formula_sum 'C40 H52 As2 Cl2 O8'
_chemical_formula_weight 881.56
_chemical_name_systematic
;
?
;
_space_group_IT_number 33
_symmetry_cell_setting orthorhombic
_symmetry_space_group_name_Hall 'P 2c -2n'
_symmetry_space_group_name_H-M 'P n a 21'
_atom_sites_solution_hydrogens geom
_atom_sites_solution_primary direct
_atom_sites_solution_secondary difmap
_audit_creation_method SHELXL-97
_cell_angle_alpha 90
_cell_angle_beta 90
_cell_angle_gamma 90
_cell_formula_units_Z 4
_cell_length_a 17.0370(5)
_cell_length_b 7.618(2)
_cell_length_c 31.5390(14)
_cell_measurement_reflns_used 17743
_cell_measurement_temperature 150(1)
_cell_measurement_theta_max 27.5
_cell_measurement_theta_min 1
_cell_volume 4093.4(11)
_computing_cell_refinement 'COLLECT and DENZO'
_computing_data_collection 'COLLECT (Hooft, 1998) and DENZO (Otwinowski & Minor, 1997)'
_computing_data_reduction 'COLLECT and DENZO'
_computing_molecular_graphics 'PLATON (Spek, 2003)'
_computing_publication_material 'SHELXL-97 (Sheldrick, 1997)'
_computing_structure_refinement 'SHELXL-97 (Sheldrick, 1997)'
_computing_structure_solution 'SIR92 (Altomare et al., 1994)'
_diffrn_ambient_temperature 150(1)
_diffrn_detector_area_resol_mean 9.091
_diffrn_measured_fraction_theta_full 0.987
_diffrn_measured_fraction_theta_max 0.987
_diffrn_measurement_device_type 'Bruker Nonius KappaCCD area detector'
_diffrn_measurement_method '\f and \w scans to fill the Ewald sphere'
_diffrn_radiation_monochromator graphite
_diffrn_radiation_source 'fine-focus sealed tube'
_diffrn_radiation_type MoK\a
_diffrn_radiation_wavelength 0.71073
_diffrn_reflns_av_R_equivalents 0.0506
_diffrn_reflns_av_sigmaI/netI 0.0567
_diffrn_reflns_limit_h_max 20
_diffrn_reflns_limit_h_min -22
_diffrn_reflns_limit_k_max 8
_diffrn_reflns_limit_k_min -9
_diffrn_reflns_limit_l_max 32
_diffrn_reflns_limit_l_min -40
_diffrn_reflns_number 17720
_diffrn_reflns_theta_full 27.49
_diffrn_reflns_theta_max 27.49
_diffrn_reflns_theta_min 1.29
_diffrn_standards_number 0
_exptl_absorpt_coefficient_mu 1.813
_exptl_absorpt_correction_T_max 0.842
_exptl_absorpt_correction_T_min 0.703
_exptl_absorpt_correction_type integration
_exptl_absorpt_process_details
;
Gaussian integration (Coppens, 1970)
;
_exptl_crystal_colour colourless
_exptl_crystal_density_diffrn 1.430
_exptl_crystal_density_method 'not measured'
_exptl_crystal_description block
_exptl_crystal_F_000 1824
_exptl_crystal_size_max 0.36
_exptl_crystal_size_mid 0.21
_exptl_crystal_size_min 0.16
_refine_diff_density_max 1.013
_refine_diff_density_min -0.831
_refine_diff_density_rms 0.096
_refine_ls_abs_structure_details 'Flack H D (1983), Acta Cryst. A39, 876-881'
_refine_ls_abs_structure_Flack 0.06(2)
_refine_ls_extinction_method none
_refine_ls_goodness_of_fit_ref 1.158
_refine_ls_hydrogen_treatment constr
_refine_ls_matrix_type full
_refine_ls_number_parameters 469
_refine_ls_number_reflns 8315
_refine_ls_number_restraints 1
_refine_ls_restrained_S_all 1.158
_refine_ls_R_factor_all 0.0890
_refine_ls_R_factor_gt 0.0622
_refine_ls_shift/su_max 0.000
_refine_ls_shift/su_mean 0.000
_refine_ls_structure_factor_coef Fsqd
_refine_ls_weighting_details 'calc w=1/[\s^2^(Fo^2^)+(0.0331P)^2^+12.5318P] where P=(Fo^2^+2Fc^2^)/3'
_refine_ls_weighting_scheme calc
_refine_ls_wR_factor_gt 0.1245
_refine_ls_wR_factor_ref 0.1415
_reflns_number_gt 6532
_reflns_number_total 8315
_reflns_threshold_expression >2sigma(I)
_cod_data_source_file c1dt10234f.txt
_cod_data_source_block 2
_cod_original_cell_volume 4093.4(13)
_cod_database_code 7016323

loop_
_symmetry_equiv_pos_as_xyz
'x, y, z'
'-x, -y, z+1/2'
'-x+1/2, y+1/2, z+1/2'
'x+1/2, -y+1/2, z'

loop_
_atom_site_label
_atom_site_type_symbol
_atom_site_fract_x
_atom_site_fract_y
_atom_site_fract_z
_atom_site_U_iso_or_equiv
_atom_site_adp_type
_atom_site_occupancy
_atom_site_symmetry_multiplicity
_atom_site_calc_flag
_atom_site_refinement_flags
As2 As 0.90559(4) -0.02379(9) 0.21898(2) 0.03681(18) Uani 1 1 d .
As1 As 0.85169(4) 0.03266(9) 0.52519(2) 0.03447(16) Uani 1 1 d .
Cl2 Cl 0.98577(14) -0.2622(2) 0.21847(11) 0.0519(6) Uani 1 1 d .
Cl1 Cl 0.77264(13) 0.2706(2) 0.52678(11) 0.0491(5) Uani 1 1 d .
O24 O 0.8172(3) 0.2361(7) 0.2423(3) 0.0466(17) Uani 1 1 d .
C16 C 0.8875(5) 0.1864(10) 0.4384(2) 0.0354(17) Uani 1 1 d .
C1 C 0.7806(4) -0.1331(9) 0.4964(2) 0.0332(16) Uani 1 1 d .
O21 O 0.9670(4) -0.2336(8) 0.3582(3) 0.0544(19) Uani 1 1 d .
C12 C 0.9935(4) 0.1723(9) 0.4895(2) 0.0344(17) Uani 1 1 d .
C11 C 0.9150(4) 0.1370(9) 0.4784(2) 0.0301(16) Uani 1 1 d .
O22 O 0.7526(6) -0.2527(8) 0.1838(3) 0.065(2) Uani 1 1 d .
C6 C 0.7011(4) -0.1519(10) 0.5078(3) 0.0400(18) Uani 1 1 d .
C2 C 0.8124(5) -0.2541(9) 0.4677(3) 0.035(2) Uani 1 1 d .
O3 O 1.0037(5) 0.2619(8) 0.5610(3) 0.062(2) Uani 1 1 d .
C207 C 0.9495(5) -0.1348(12) 0.3211(3) 0.044(2) Uani 1 1 d .
H207A H 0.9867 -0.1666 0.2991 0.052 Uiso 1 1 d R
H207B H 0.9551 -0.0102 0.3267 0.052 Uiso 1 1 d R
C208 C 1.0403(6) -0.1960(15) 0.3742(3) 0.064(3) Uani 1 1 d .
H208A H 1.0795 -0.2379 0.3548 0.077 Uiso 1 1 d R
H208B H 1.0464 -0.2533 0.4011 0.077 Uiso 1 1 d R
H208C H 1.0460 -0.0715 0.3778 0.077 Uiso 1 1 d R
C17 C 1.0268(4) 0.1313(10) 0.5322(3) 0.0446(19) Uani 1 1 d .
H17A H 1.0086 0.0176 0.5419 0.053 Uiso 1 1 d R
H17B H 1.0836 0.1278 0.5304 0.053 Uiso 1 1 d R
C211 C 0.9756(4) 0.1460(9) 0.2482(2) 0.0344(16) Uani 1 1 d .
O4 O 0.7901(4) 0.2462(8) 0.3869(3) 0.057(2) Uani 1 1 d .
O1 O 0.9398(3) -0.2253(7) 0.4987(3) 0.0452(16) Uani 1 1 d .
C219 C 1.0954(5) 0.0719(12) 0.2011(3) 0.052(2) Uani 1 1 d .
C13 C 1.0429(6) 0.2557(10) 0.4616(4) 0.042(2) Uani 1 1 d .
H13 H 1.0950 0.2777 0.4687 0.051 Uiso 1 1 d R
C217 C 0.8578(6) 0.2713(13) 0.2828(4) 0.053(3) Uani 1 1 d .
H217A H 0.8425 0.3861 0.2933 0.064 Uiso 1 1 d R
H217B H 0.8419 0.1846 0.3036 0.064 Uiso 1 1 d R
C3 C 0.7655(5) -0.3708(10) 0.4462(2) 0.0431(19) Uani 1 1 d .
H3 H 0.7874 -0.4485 0.4268 0.052 Uiso 1 1 d R
C4 C 0.6844(5) -0.3741(12) 0.4543(3) 0.056(3) Uani 1 1 d .
H4 H 0.6516 -0.4495 0.4393 0.067 Uiso 1 1 d R
C209 C 0.7293(5) -0.1193(11) 0.2114(3) 0.048(2) Uani 1 1 d .
H209A H 0.6725 -0.1127 0.2125 0.057 Uiso 1 1 d R
H209B H 0.7495 -0.0068 0.2020 0.057 Uiso 1 1 d R
C212 C 0.9429(5) 0.2661(10) 0.2773(4) 0.037(2) Uani 1 1 d .
C201 C 0.8419(4) -0.1251(11) 0.2653(3) 0.0386(18) Uani 1 1 d .
C213 C 0.9890(6) 0.3833(11) 0.2987(3) 0.050(2) Uani 1 1 d .
H213 H 0.9673 0.4646 0.3174 0.060 Uiso 1 1 d R
C5 C 0.6542(5) -0.2678(12) 0.4842(4) 0.051(3) Uani 1 1 d .
H5 H 0.6003 -0.2689 0.4889 0.061 Uiso 1 1 d R
C216 C 1.0559(5) 0.1589(11) 0.2386(3) 0.0435(19) Uani 1 1 d .
C8 C 0.9361(5) -0.3689(11) 0.5277(4) 0.060(2) Uani 1 1 d .
H8A H 0.8824 -0.3859 0.5361 0.072 Uiso 1 1 d R
H8B H 0.9674 -0.3440 0.5523 0.072 Uiso 1 1 d R
H8C H 0.9552 -0.4735 0.5143 0.072 Uiso 1 1 d R
C206 C 0.7636(5) -0.1645(10) 0.2541(3) 0.0422(19) Uani 1 1 d .
C15 C 0.9379(6) 0.2717(12) 0.4099(4) 0.053(3) Uani 1 1 d .
H15 H 0.9207 0.3017 0.3828 0.063 Uiso 1 1 d R
C218 C 0.8224(6) 0.3799(12) 0.2135(4) 0.070(3) Uani 1 1 d .
H218A H 0.7974 0.4809 0.2257 0.083 Uiso 1 1 d R
H218B H 0.7960 0.3481 0.1877 0.083 Uiso 1 1 d R
H218C H 0.8763 0.4067 0.2074 0.083 Uiso 1 1 d R
C210 C 0.7218(12) -0.2298(19) 0.1413(6) 0.112(6) Uani 1 1 d .
H210A H 0.6658 -0.2438 0.1417 0.134 Uiso 1 1 d R
H210B H 0.7446 -0.3159 0.1228 0.134 Uiso 1 1 d R
H210C H 0.7347 -0.1143 0.1313 0.134 Uiso 1 1 d R
O23 O 1.1069(12) 0.239(2) 0.1639(5) 0.312(15) Uani 1 1 d .
C19 C 0.8048(5) 0.1468(12) 0.4231(3) 0.048(2) Uani 1 1 d .
H19A H 0.8006 0.0229 0.4163 0.058 Uiso 1 1 d R
H19B H 0.7667 0.1741 0.4449 0.058 Uiso 1 1 d R
C7 C 0.9013(5) -0.2612(10) 0.4613(4) 0.041(2) Uani 1 1 d .
H7A H 0.9159 -0.3770 0.4512 0.049 Uiso 1 1 d R
H7B H 0.9164 -0.1762 0.4399 0.049 Uiso 1 1 d R
C202 C 0.8692(5) -0.1740(10) 0.3063(3) 0.0400(18) Uani 1 1 d .
O2 O 0.6236(5) -0.1864(13) 0.5735(3) 0.096(3) Uani 1 1 d .
C9 C 0.6699(6) -0.0644(12) 0.5498(4) 0.084(4) Uani 1 1 d .
H9A H 0.7114 -0.0064 0.5655 0.101 Uiso 1 1 d R
H9B H 0.6330 0.0246 0.5405 0.101 Uiso 1 1 d R
C14 C 1.0137(5) 0.3078(13) 0.4219(3) 0.053(2) Uani 1 1 d .
H14 H 1.0458 0.3701 0.4034 0.064 Uiso 1 1 d R
C20 C 0.7164(6) 0.2037(17) 0.3681(4) 0.068(3) Uani 1 1 d .
H20A H 0.7210 0.0962 0.3524 0.081 Uiso 1 1 d R
H20B H 0.6999 0.2961 0.3494 0.081 Uiso 1 1 d R
H20C H 0.6784 0.1893 0.3903 0.081 Uiso 1 1 d R
C10 C 0.6891(9) -0.2854(19) 0.5952(4) 0.116(6) Uani 1 1 d .
H10A H 0.6992 -0.3908 0.5794 0.139 Uiso 1 1 d R
H10B H 0.6733 -0.3153 0.6235 0.139 Uiso 1 1 d R
H10C H 0.7359 -0.2154 0.5962 0.139 Uiso 1 1 d R
C215 C 1.1044(6) 0.2733(14) 0.2604(4) 0.061(3) Uani 1 1 d .
H215 H 1.1575 0.2815 0.2539 0.073 Uiso 1 1 d R
C214 C 1.0713(6) 0.3787(13) 0.2919(3) 0.057(2) Uani 1 1 d .
H214 H 1.1042 0.4470 0.3087 0.069 Uiso 1 1 d R
C203 C 0.8183(5) -0.2572(11) 0.3328(4) 0.045(2) Uani 1 1 d .
H203 H 0.8369 -0.2924 0.3592 0.054 Uiso 1 1 d R
C204 C 0.7426(6) -0.2959(15) 0.3230(3) 0.060(3) Uani 1 1 d .
H204 H 0.7093 -0.3507 0.3423 0.072 Uiso 1 1 d R
C220 C 1.0492(8) 0.094(3) 0.1658(5) 0.153(8) Uani 1 1 d .
C205 C 0.7158(6) -0.2487(12) 0.2832(5) 0.058(3) Uani 1 1 d .
H205 H 0.6641 -0.2732 0.2757 0.069 Uiso 1 1 d R
C18 C 1.0329(11) 0.2332(17) 0.6020(5) 0.089(5) Uani 1 1 d .
H18A H 1.0186 0.1170 0.6110 0.107 Uiso 1 1 d R
H18B H 1.0105 0.3176 0.6211 0.107 Uiso 1 1 d R
H18C H 1.0890 0.2445 0.6021 0.107 Uiso 1 1 d R

loop_
_atom_site_aniso_label
_atom_site_aniso_U_11
_atom_site_aniso_U_22
_atom_site_aniso_U_33
_atom_site_aniso_U_23
_atom_site_aniso_U_13
_atom_site_aniso_U_12
As2 0.0427(4) 0.0364(4) 0.0313(4) -0.0006(5) -0.0017(3) -0.0017(3)
As1 0.0397(4) 0.0330(3) 0.0307(3) 0.0005(5) 0.0006(3) -0.0029(3)
Cl2 0.0635(13) 0.0388(10) 0.0534(15) -0.0035(11) 0.0106(14) 0.0126(8)
Cl1 0.0568(12) 0.0379(9) 0.0526(15) -0.0021(11) 0.0119(13) 0.0041(8)
O24 0.038(3) 0.034(3) 0.067(5) -0.010(3) -0.006(3) -0.001(2)
C16 0.042(4) 0.038(4) 0.026(4) -0.004(3) 0.003(3) -0.007(4)
C1 0.040(4) 0.029(4) 0.030(4) 0.003(3) 0.000(3) 0.003(3)
O21 0.061(4) 0.070(5) 0.031(4) 0.008(3) 0.003(3) -0.009(3)
C12 0.037(4) 0.022(3) 0.044(5) -0.012(3) 0.001(3) 0.001(3)
C11 0.037(4) 0.022(3) 0.031(4) -0.005(3) 0.001(3) -0.001(3)
O22 0.101(6) 0.052(5) 0.043(5) -0.007(3) -0.023(5) 0.008(4)
C6 0.034(4) 0.036(4) 0.050(5) 0.008(3) -0.001(3) 0.000(3)
C2 0.042(5) 0.034(5) 0.030(5) 0.006(3) -0.002(4) -0.001(3)
O3 0.093(6) 0.049(4) 0.046(6) -0.001(3) -0.003(4) 0.008(3)
C207 0.049(5) 0.050(5) 0.033(5) 0.004(4) -0.004(4) -0.007(4)
C208 0.050(5) 0.089(7) 0.053(7) 0.027(6) -0.014(4) -0.005(5)
C17 0.043(4) 0.038(4) 0.053(6) -0.001(4) -0.007(4) 0.000(3)
C211 0.035(4) 0.032(4) 0.037(4) 0.007(3) -0.003(3) -0.006(3)
O4 0.049(4) 0.068(5) 0.053(5) 0.016(3) -0.023(4) -0.009(3)
O1 0.041(3) 0.037(3) 0.058(5) 0.006(3) 0.005(3) 0.000(3)
C219 0.036(4) 0.067(6) 0.054(5) 0.008(4) 0.006(4) 0.002(4)
C13 0.037(4) 0.040(5) 0.051(7) -0.008(4) 0.011(4) -0.002(3)
C217 0.067(7) 0.043(5) 0.049(7) -0.014(4) 0.007(5) -0.013(4)
C3 0.063(5) 0.040(4) 0.026(4) 0.001(3) -0.001(4) -0.006(4)
C4 0.050(5) 0.044(5) 0.074(7) 0.016(5) -0.022(5) -0.019(4)
C209 0.042(4) 0.045(4) 0.056(6) -0.007(4) -0.008(4) 0.000(4)
C212 0.036(4) 0.031(4) 0.042(6) 0.000(3) 0.002(4) -0.006(3)
C201 0.035(4) 0.036(4) 0.044(5) -0.001(3) 0.002(3) 0.001(3)
C213 0.069(6) 0.037(4) 0.046(5) 0.001(4) -0.008(4) -0.009(4)
C5 0.023(4) 0.048(5) 0.081(9) 0.001(5) 0.007(4) 0.000(4)
C216 0.037(4) 0.051(5) 0.043(5) 0.012(4) 0.001(4) 0.001(4)
C8 0.063(5) 0.043(5) 0.073(6) 0.003(5) -0.018(6) 0.004(4)
C206 0.048(5) 0.038(4) 0.041(5) -0.004(4) -0.005(4) -0.001(4)
C15 0.056(6) 0.055(6) 0.047(7) 0.017(4) 0.018(5) 0.000(4)
C218 0.069(6) 0.046(5) 0.093(8) 0.019(6) -0.025(6) 0.003(5)
C210 0.185(18) 0.105(12) 0.046(10) -0.002(7) -0.017(11) 0.003(11)
O23 0.42(2) 0.32(2) 0.195(14) -0.190(14) 0.235(16) -0.33(2)
C19 0.046(5) 0.053(5) 0.045(5) 0.013(4) -0.007(4) -0.005(4)
C7 0.034(4) 0.034(5) 0.055(7) -0.006(4) 0.011(4) -0.003(3)
C202 0.037(4) 0.039(4) 0.044(5) -0.007(4) 0.001(4) 0.005(4)
O2 0.074(5) 0.108(6) 0.107(7) 0.031(5) 0.029(5) 0.025(5)
C9 0.073(7) 0.038(5) 0.141(10) -0.009(5) 0.084(7) -0.009(5)
C14 0.054(5) 0.056(5) 0.050(6) 0.006(5) 0.014(4) -0.017(5)
C20 0.044(5) 0.108(8) 0.051(7) -0.011(6) -0.005(4) 0.010(6)
C10 0.178(15) 0.111(11) 0.058(7) 0.030(7) -0.016(8) 0.075(11)
C215 0.049(6) 0.073(7) 0.060(8) 0.021(5) -0.011(5) -0.030(5)
C214 0.065(6) 0.059(6) 0.049(5) 0.010(4) -0.017(4) -0.022(5)
C203 0.043(5) 0.057(6) 0.034(6) 0.004(4) 0.007(4) 0.006(4)
C204 0.054(6) 0.068(6) 0.058(7) 0.002(5) 0.016(5) -0.004(5)
C220 0.076(8) 0.29(2) 0.091(10) -0.098(14) 0.010(8) -0.002(12)
C205 0.025(4) 0.055(7) 0.093(11) -0.005(5) 0.006(5) -0.008(4)
C18 0.135(13) 0.079(9) 0.052(10) -0.006(6) -0.018(9) 0.018(8)

loop_
_atom_type_symbol
_atom_type_description
_atom_type_scat_dispersion_real
_atom_type_scat_dispersion_imag
_atom_type_scat_source
C C 0.0033 0.0016 'International Tables Vol C Tables 4.2.6.8 and 6.1.1.4'
H H 0.0000 0.0000 'International Tables Vol C Tables 4.2.6.8 and 6.1.1.4'
O O 0.0106 0.0060 'International Tables Vol C Tables 4.2.6.8 and 6.1.1.4'
Cl Cl 0.1484 0.1585 'International Tables Vol C Tables 4.2.6.8 and 6.1.1.4'
As As 0.0499 2.0058 'International Tables Vol C Tables 4.2.6.8 and 6.1.1.4'

loop_
_exptl_crystal_face_index_h
_exptl_crystal_face_index_k
_exptl_crystal_face_index_l
_exptl_crystal_face_perp_dist
0 0 -1 0.036
-1 0 0 0.147
1 0 0 0.178
0 0 1 0.124
0 1 0 0.052
0 -1 1 0.079
0 1 1 0.055

loop_
_geom_angle_atom_site_label_1
_geom_angle_atom_site_label_2
_geom_angle_atom_site_label_3
_geom_angle
C201 As2 C211 104.0(3)
C201 As2 Cl2 91.3(2)
C211 As2 Cl2 99.4(2)
C1 As1 C11 104.3(3)
C1 As1 Cl1 99.1(2)
C11 As1 Cl1 91.1(2)
C218 O24 C217 112.5(7)
C11 C16 C15 119.9(8)
C11 C16 C19 123.0(7)
C15 C16 C19 117.1(8)
C2 C1 C6 118.0(7)
C2 C1 As1 118.8(6)
C6 C1 As1 122.6(6)
C208 O21 C207 112.3(7)
C13 C12 C11 120.7(8)
C13 C12 C17 116.2(8)
C11 C12 C17 123.0(7)
C16 C11 C12 119.4(7)
C16 C11 As1 126.5(5)
C12 C11 As1 114.0(5)
C209 O22 C210 112.7(9)
C5 C6 C1 118.4(8)
C5 C6 C9 121.3(8)
C1 C6 C9 119.7(8)
C3 C2 C1 121.3(8)
C3 C2 C7 119.1(8)
C1 C2 C7 119.5(8)
C18 O3 C17 112.8(8)
O21 C207 C202 110.3(7)
O21 C207 H207A 108.6
C202 C207 H207A 109.2
O21 C207 H207B 110.3
C202 C207 H207B 110.3
H207A C207 H207B 108.0
O21 C208 H208A 109.4
O21 C208 H208B 109.1
H208A C208 H208B 109.5
O21 C208 H208C 109.9
H208A C208 H208C 109.5
H208B C208 H208C 109.5
O3 C17 C12 109.1(6)
O3 C17 H17A 109.7
C12 C17 H17A 110.5
O3 C17 H17B 109.7
C12 C17 H17B 109.4
H17A C17 H17B 108.3
C216 C211 C212 118.7(7)
C216 C211 As2 122.0(6)
C212 C211 As2 119.1(5)
C19 O4 C20 112.0(8)
C7 O1 C8 112.1(7)
C220 C219 C216 108.9(8)
C220 C219 O23 55.2(11)
C216 C219 O23 104.8(8)
C12 C13 C14 119.1(9)
C12 C13 H13 120.9
C14 C13 H13 120.1
C212 C217 O24 110.9(9)
C212 C217 H217A 109.4
O24 C217 H217A 109.4
C212 C217 H217B 109.9
O24 C217 H217B 109.2
H217A C217 H217B 107.9
C2 C3 C4 119.5(8)
C2 C3 H3 120.3
C4 C3 H3 120.2
C5 C4 C3 119.5(8)
C5 C4 H4 119.9
C3 C4 H4 120.6
O22 C209 C206 106.3(7)
O22 C209 H209A 110.2
C206 C209 H209A 111.4
O22 C209 H209B 110.6
C206 C209 H209B 109.7
H209A C209 H209B 108.7
C213 C212 C211 121.1(8)
C213 C212 C217 119.6(9)
C211 C212 C217 119.2(8)
C206 C201 C202 118.6(7)
C206 C201 As2 114.7(6)
C202 C201 As2 126.4(6)
C212 C213 C214 118.5(9)
C212 C213 H213 121.2
C214 C213 H213 120.3
C4 C5 C6 122.2(8)
C4 C5 H5 118.9
C6 C5 H5 118.9
C215 C216 C211 121.2(9)
C215 C216 C219 113.5(8)
C211 C216 C219 124.8(8)
O1 C8 H8A 108.7
O1 C8 H8B 110.0
H8A C8 H8B 109.5
O1 C8 H8C 109.7
H8A C8 H8C 109.5
H8B C8 H8C 109.5
C205 C206 C201 119.4(9)
C205 C206 C209 118.0(8)
C201 C206 C209 122.6(8)
C14 C15 C16 119.5(10)
C14 C15 H15 119.9
C16 C15 H15 120.6
O24 C218 H218A 109.4
O24 C218 H218B 108.5
H218A C218 H218B 109.5
O24 C218 H218C 110.5
H218A C218 H218C 109.5
H218B C218 H218C 109.5
O22 C210 H210A 109.6
O22 C210 H210B 109.4
H210A C210 H210B 109.5
O22 C210 H210C 109.4
H210A C210 H210C 109.5
H210B C210 H210C 109.5
C220 O23 C219 49.7(9)
O4 C19 C16 108.7(7)
O4 C19 H19A 109.6
C16 C19 H19A 109.3
O4 C19 H19B 110.2
C16 C19 H19B 110.6
H19A C19 H19B 108.4
O1 C7 C2 110.6(9)
O1 C7 H7A 109.9
C2 C7 H7A 109.2
O1 C7 H7B 109.7
C2 C7 H7B 109.3
H7A C7 H7B 108.1
C203 C202 C201 118.2(8)
C203 C202 C207 119.3(8)
C201 C202 C207 122.5(7)
C9 O2 C10 98.8(9)
O2 C9 C6 110.5(8)
O2 C9 H9A 115.6
C6 C9 H9A 112.1
O2 C9 H9B 104.8
C6 C9 H9B 105.1
H9A C9 H9B 108.0
C15 C14 C13 121.4(9)
C15 C14 H14 118.9
C13 C14 H14 119.7
O4 C20 H20A 109.6
O4 C20 H20B 110.3
H20A C20 H20B 109.5
O4 C20 H20C 108.5
H20A C20 H20C 109.5
H20B C20 H20C 109.5
O2 C10 H10A 108.4
O2 C10 H10B 109.4
H10A C10 H10B 109.5
O2 C10 H10C 110.6
H10A C10 H10C 109.5
H10B C10 H10C 109.5
C216 C215 C214 118.3(9)
C216 C215 H215 120.9
C214 C215 H215 120.8
C215 C214 C213 121.4(9)
C215 C214 H214 118.9
C213 C214 H214 119.7
C204 C203 C202 124.4(10)
C204 C203 H203 117.7
C202 C203 H203 117.9
C203 C204 C205 117.5(9)
C203 C204 H204 121.8
C205 C204 H204 120.7
C219 C220 O23 75.2(12)
C206 C205 C204 121.9(9)
C206 C205 H205 118.8
C204 C205 H205 119.3
O3 C18 H18A 109.0
O3 C18 H18B 109.4
H18A C18 H18B 109.5
O3 C18 H18C 110.0
H18A C18 H18C 109.5
H18B C18 H18C 109.5

loop_
_geom_bond_atom_site_label_1
_geom_bond_atom_site_label_2
_geom_bond_distance
As2 C201 1.976(8)
As2 C211 1.986(7)
As2 Cl2 2.273(2)
As1 C1 1.971(7)
As1 C11 1.992(7)
As1 Cl1 2.259(2)
O24 C218 1.427(11)
O24 C217 1.478(13)
C16 C11 1.398(11)
C16 C15 1.403(12)
C16 C19 1.521(11)
C1 C2 1.400(12)
C1 C6 1.408(10)
O21 C208 1.376(12)
O21 C207 1.424(11)
C12 C13 1.374(13)
C12 C11 1.408(10)
C12 C17 1.492(11)
O22 C209 1.396(11)
O22 C210 1.448(18)
C6 C5 1.405(13)
C6 C9 1.577(12)
C2 C3 1.376(12)
C2 C7 1.528(12)
O3 C18 1.403(18)
O3 C17 1.405(11)
C207 C202 1.475(11)
C207 H207A 0.9698
C207 H207B 0.9700
C208 H208A 0.9599
C208 H208B 0.9600
C208 H208C 0.9600
C17 H17A 0.9699
C17 H17B 0.9700
C211 C216 1.404(11)
C211 C212 1.412(12)
O4 C19 1.392(11)
O4 C20 1.426(12)
O1 C7 1.377(13)
O1 C8 1.428(11)
C219 C220 1.373(17)
C219 C216 1.513(12)
C219 O23 1.74(2)
C13 C14 1.405(16)
C13 H13 0.9309
C217 C212 1.459(14)
C217 H217A 0.9702
C217 H217B 0.9701
C3 C4 1.406(12)
C3 H3 0.9295
C4 C5 1.345(14)
C4 H4 0.9304
C209 C206 1.511(11)
C209 H209A 0.9700
C209 H209B 0.9701
C212 C213 1.366(12)
C201 C206 1.411(11)
C201 C202 1.424(12)
C213 C214 1.418(13)
C213 H213 0.9317
C5 H5 0.9302
C216 C215 1.384(14)
C8 H8A 0.9601
C8 H8B 0.9599
C8 H8C 0.9600
C206 C205 1.383(14)
C15 C14 1.374(14)
C15 H15 0.9320
C218 H218A 0.9599
C218 H218B 0.9601
C218 H218C 0.9601
C210 H210A 0.9599
C210 H210B 0.9599
C210 H210C 0.9599
O23 C220 1.48(2)
C19 H19A 0.9700
C19 H19B 0.9700
C7 H7A 0.9704
C7 H7B 0.9701
C202 C203 1.362(13)
O2 C9 1.429(12)
O2 C10 1.511(14)
C9 H9A 0.9697
C9 H9B 0.9700
C14 H14 0.9299
C20 H20A 0.9601
C20 H20B 0.9601
C20 H20C 0.9599
C10 H10A 0.9600
C10 H10B 0.9598
C10 H10C 0.9599
C215 C214 1.396(16)
C215 H215 0.9296
C214 H214 0.9302
C203 C204 1.360(14)
C203 H203 0.9304
C204 C205 1.385(17)
C204 H204 0.9309
C205 H205 0.9309
C18 H18A 0.9599
C18 H18B 0.9598
C18 H18C 0.9599
